data_7220361
loop_
_publ_author_name
'Guo, Qianqian'
'Merkens, Carina'
'Si, Runze'
'Englert, Ulli'

_publ_section_title
;
 Crosslinking of the Pd(acacCN)2building unit with Ag(i) salts: dynamic 1D
 polymers and an extended 3D network
;
_journal_issue 23
_journal_name_full CrystEngComm
_journal_page_first 4383
_journal_paper_doi 10.1039/C5CE00043B
_journal_volume 17
_journal_year 2015
_chemical_formula_moiety 'C13 H12 Ag F3 N2 O7 Pd S, C H2 Cl2'
_chemical_formula_sum 'C14 H14 Ag Cl2 F3 N2 O7 Pd S'
_chemical_formula_weight 696.50
_chemical_name_common 6
_space_group_IT_number 2
_symmetry_cell_setting triclinic
_symmetry_space_group_name_Hall '-P 1'
_symmetry_space_group_name_H-M 'P -1'
_atom_sites_solution_hydrogens geom
_atom_sites_solution_primary patterson
_atom_sites_solution_secondary difmap
_audit_creation_method SHELXL-97
_audit_update_record
;
2015-04-01 deposited with the CCDC.
2015-05-05 downloaded from the CCDC.
;
_cell_angle_alpha 65.896(2)
_cell_angle_beta 71.7491(19)
_cell_angle_gamma 88.957(2)
_cell_formula_units_Z 2
_cell_length_a 9.9183(13)
_cell_length_b 10.7825(14)
_cell_length_c 11.6604(15)
_cell_measurement_reflns_used 1831
_cell_measurement_temperature 100(2)
_cell_measurement_theta_max 25.46
_cell_measurement_theta_min 2.80
_cell_volume 1072.3(2)
_computing_cell_refinement 'Bruker SAINT'
_computing_data_collection 'Bruker SMART'
_computing_data_reduction 'Bruker SAINT'
_computing_structure_refinement 'SHELXL-97 (Sheldrick, 1997)'
_computing_structure_solution 'SHELXS-97 (Sheldrick, 1990)'
_diffrn_ambient_temperature 100(2)
_diffrn_measured_fraction_theta_full 0.998
_diffrn_measured_fraction_theta_max 0.914
_diffrn_measurement_device_type 'CCD area detector'
_diffrn_measurement_method 'omega scans'
_diffrn_radiation_monochromator 'multilayer optics'
_diffrn_radiation_source microsource
_diffrn_radiation_type MoK\a
_diffrn_radiation_wavelength 0.71073
_diffrn_reflns_av_R_equivalents 0.0443
_diffrn_reflns_av_sigmaI/netI 0.0559
_diffrn_reflns_limit_h_max 13
_diffrn_reflns_limit_h_min -13
_diffrn_reflns_limit_k_max 14
_diffrn_reflns_limit_k_min -14
_diffrn_reflns_limit_l_max 15
_diffrn_reflns_limit_l_min -15
_diffrn_reflns_number 15506
_diffrn_reflns_theta_full 28.00
_diffrn_reflns_theta_max 30.03
_diffrn_reflns_theta_min 2.03
_exptl_absorpt_coefficient_mu 2.163
_exptl_absorpt_correction_T_max 0.9185
_exptl_absorpt_correction_T_min 0.7516
_exptl_absorpt_correction_type multi-scan
_exptl_absorpt_process_details SADABS
_exptl_crystal_colour yellow
_exptl_crystal_density_diffrn 2.157
_exptl_crystal_density_method 'not measured'
_exptl_crystal_description prism
_exptl_crystal_F_000 676
_exptl_crystal_size_max 0.14
_exptl_crystal_size_mid 0.10
_exptl_crystal_size_min 0.04
_refine_diff_density_max 0.912
_refine_diff_density_min -0.857
_refine_diff_density_rms 0.133
_refine_ls_extinction_method none
_refine_ls_goodness_of_fit_ref 0.992
_refine_ls_hydrogen_treatment constr
_refine_ls_matrix_type full
_refine_ls_number_parameters 287
_refine_ls_number_reflns 5733
_refine_ls_number_restraints 0
_refine_ls_restrained_S_all 0.992
_refine_ls_R_factor_all 0.0648
_refine_ls_R_factor_gt 0.0374
_refine_ls_shift/su_max 0.001
_refine_ls_shift/su_mean 0.000
_refine_ls_structure_factor_coef Fsqd
_refine_ls_weighting_details 'calc w=1/[\s^2^(Fo^2^)+(0.0264P)^2^+0.0000P] where P=(Fo^2^+2Fc^2^)/3'
_refine_ls_weighting_scheme calc
_refine_ls_wR_factor_gt 0.0720
_refine_ls_wR_factor_ref 0.0838
_reflns_number_gt 3811
_reflns_number_total 5733
_reflns_threshold_expression >2sigma(I)
_cod_data_source_file c5ce00043b3.cif
_cod_data_source_block 6
_cod_depositor_comments
;Adding full bibliography for 7220357--7220365.cif.

The following automatic conversions were performed:

data name '_iucr_refine_instruction_details' was replaced with
'_iucr_refine_instructions_details' as specified in the replacement
file 'data/replacement-values/replacement_tags.lst'.

Automatic conversion script
Id: cif_correct_tags 9268 2022-04-12 08:56:07Z antanas 
;
_cod_original_sg_symbol_H-M P-1
_cod_database_code 7220361
_shelxl_version_number 2013-4

loop_
_symmetry_equiv_pos_as_xyz
'x, y, z'
'-x, -y, -z'

loop_
_atom_site_label
_atom_site_type_symbol
_atom_site_fract_x
_atom_site_fract_y
_atom_site_fract_z
_atom_site_U_iso_or_equiv
_atom_site_adp_type
_atom_site_occupancy
_atom_site_symmetry_multiplicity
_atom_site_calc_flag
_atom_site_refinement_flags
Ag1 Ag 0.25241(3) 1.00663(3) -0.00117(3) 0.02102(8) Uani 1 1 d .
Pd1 Pd -0.5000 1.0000 0.5000 0.01394(9) Uani 1 2 d S
Pd2 Pd 1.0000 1.0000 -0.5000 0.01435(9) Uani 1 2 d S
O1 O 0.8430(3) 0.8592(2) -0.3563(2) 0.0185(6) Uani 1 1 d .
O2 O 0.8945(2) 1.1546(2) -0.4901(2) 0.0174(5) Uani 1 1 d .
O3 O -0.3882(3) 0.8586(2) 0.4637(2) 0.0175(5) Uani 1 1 d .
O4 O -0.3504(2) 1.1533(2) 0.3655(2) 0.0169(5) Uani 1 1 d .
N1 N 0.4424(3) 1.0312(3) -0.1587(3) 0.0215(7) Uani 1 1 d .
N2 N 0.0665(3) 1.0214(3) 0.1411(3) 0.0216(7) Uani 1 1 d .
C1 C 0.6213(4) 0.7596(4) -0.1890(4) 0.0248(9) Uani 1 1 d .
H1A H 0.5522 0.7424 -0.2269 0.037 Uiso 1 1 calc R
H1B H 0.5705 0.7756 -0.1104 0.037 Uiso 1 1 calc R
H1C H 0.6729 0.6800 -0.1631 0.037 Uiso 1 1 calc R
C2 C 0.7254(4) 0.8831(4) -0.2908(3) 0.0187(8) Uani 1 1 d .
C3 C 0.6878(4) 1.0171(4) -0.3118(3) 0.0160(7) Uani 1 1 d .
C4 C 0.7692(4) 1.1428(4) -0.4108(3) 0.0165(8) Uani 1 1 d .
C5 C 0.7049(4) 1.2733(4) -0.4289(3) 0.0190(8) Uani 1 1 d .
H5A H 0.7760 1.3511 -0.4975 0.029 Uiso 1 1 calc R
H5B H 0.6753 1.2823 -0.3445 0.029 Uiso 1 1 calc R
H5C H 0.6215 1.2720 -0.4565 0.029 Uiso 1 1 calc R
C6 C 0.5510(4) 1.0253(4) -0.2268(4) 0.0179(8) Uani 1 1 d .
C7 C -0.1988(4) 0.7593(4) 0.3705(4) 0.0252(9) Uani 1 1 d .
H7A H -0.1236 0.7420 0.4113 0.038 Uiso 1 1 calc R
H7B H -0.1572 0.7753 0.2768 0.038 Uiso 1 1 calc R
H7C H -0.2726 0.6797 0.4180 0.038 Uiso 1 1 calc R
C8 C -0.2644(4) 0.8829(4) 0.3789(4) 0.0177(8) Uani 1 1 d .
C9 C -0.1851(4) 1.0143(4) 0.2975(3) 0.0155(7) Uani 1 1 d .
C10 C -0.2282(4) 1.1419(4) 0.2954(3) 0.0164(8) Uani 1 1 d .
C11 C -0.1274(4) 1.2708(3) 0.2087(3) 0.0180(8) Uani 1 1 d .
H11A H -0.1715 1.3472 0.2242 0.027 Uiso 1 1 calc R
H11B H -0.1058 1.2889 0.1150 0.027 Uiso 1 1 calc R
H11C H -0.0387 1.2611 0.2301 0.027 Uiso 1 1 calc R
C12 C -0.0451(4) 1.0198(4) 0.2095(4) 0.0188(8) Uani 1 1 d .
S1 S 0.23757(10) 0.67955(10) 0.09885(9) 0.0204(2) Uani 1 1 d .
O5 O 0.1311(3) 0.7633(3) 0.0547(3) 0.0270(6) Uani 1 1 d .
O6 O 0.3389(3) 0.7509(3) 0.1248(2) 0.0246(6) Uani 1 1 d .
O7 O 0.2982(3) 0.5996(3) 0.0275(3) 0.0322(7) Uani 1 1 d .
C13 C 0.1331(4) 0.5512(4) 0.2638(4) 0.0261(9) Uani 1 1 d .
F1 F 0.0707(2) 0.6090(2) 0.3458(2) 0.0322(6) Uani 1 1 d .
F3 F 0.2151(3) 0.4656(2) 0.3197(2) 0.0374(6) Uani 1 1 d .
F2 F 0.0301(3) 0.4801(3) 0.2580(3) 0.0464(7) Uani 1 1 d .
Cl1 Cl 0.54814(12) 0.49698(12) 0.33500(10) 0.0395(3) Uani 1 1 d .
Cl2 Cl 0.77967(12) 0.65907(11) 0.09022(11) 0.0383(3) Uani 1 1 d .
C14 C 0.6083(4) 0.5664(4) 0.1605(4) 0.0307(10) Uani 1 1 d .
H14A H 0.5404 0.6277 0.1271 0.037 Uiso 1 1 calc R
H14B H 0.6104 0.4915 0.1319 0.037 Uiso 1 1 calc R

loop_
_atom_site_aniso_label
_atom_site_aniso_U_11
_atom_site_aniso_U_22
_atom_site_aniso_U_33
_atom_site_aniso_U_23
_atom_site_aniso_U_13
_atom_site_aniso_U_12
Ag1 0.01359(15) 0.02497(17) 0.01974(15) -0.01093(13) 0.00250(12) 0.00354(12)
Pd1 0.00947(19) 0.0173(2) 0.01474(19) -0.00895(16) -0.00078(15) 0.00147(15)
Pd2 0.00951(19) 0.0184(2) 0.01210(19) -0.00584(16) -0.00055(15) 0.00247(15)
O1 0.0137(13) 0.0213(14) 0.0142(13) -0.0048(11) -0.0001(11) 0.0031(11)
O2 0.0120(13) 0.0220(14) 0.0157(13) -0.0095(11) 0.0004(11) 0.0041(11)
O3 0.0139(13) 0.0170(13) 0.0172(13) -0.0079(11) 0.0015(11) 0.0011(10)
O4 0.0119(13) 0.0200(13) 0.0179(13) -0.0095(11) -0.0019(11) 0.0019(10)
N1 0.0144(17) 0.0247(18) 0.0189(16) -0.0079(14) 0.0009(14) 0.0031(14)
N2 0.0183(17) 0.0199(17) 0.0234(17) -0.0103(14) -0.0012(14) 0.0040(14)
C1 0.018(2) 0.025(2) 0.022(2) -0.0055(17) 0.0000(17) 0.0040(17)
C2 0.0145(19) 0.027(2) 0.0128(17) -0.0070(16) -0.0047(15) 0.0027(16)
C3 0.0100(18) 0.0220(19) 0.0146(18) -0.0079(15) -0.0024(15) 0.0028(15)
C4 0.0182(19) 0.0217(19) 0.0134(17) -0.0093(15) -0.0078(15) 0.0049(15)
C5 0.0165(19) 0.024(2) 0.0205(19) -0.0127(16) -0.0065(16) 0.0062(16)
C6 0.018(2) 0.021(2) 0.0173(19) -0.0091(16) -0.0084(16) 0.0033(16)
C7 0.018(2) 0.021(2) 0.033(2) -0.0149(18) 0.0007(18) 0.0046(16)
C8 0.0138(19) 0.024(2) 0.0193(19) -0.0127(16) -0.0055(16) 0.0034(15)
C9 0.0102(18) 0.0228(19) 0.0136(17) -0.0099(15) -0.0012(14) 0.0009(15)
C10 0.0125(18) 0.024(2) 0.0142(17) -0.0086(16) -0.0052(15) 0.0022(15)
C11 0.0151(19) 0.0193(19) 0.0171(18) -0.0081(16) -0.0018(15) 0.0012(15)
C12 0.020(2) 0.0188(19) 0.021(2) -0.0100(16) -0.0079(17) 0.0034(16)
S1 0.0217(5) 0.0210(5) 0.0196(5) -0.0099(4) -0.0064(4) 0.0019(4)
O5 0.0320(17) 0.0239(15) 0.0294(16) -0.0101(13) -0.0178(13) 0.0082(13)
O6 0.0243(15) 0.0224(14) 0.0260(15) -0.0082(12) -0.0093(12) -0.0039(12)
O7 0.0363(18) 0.0358(17) 0.0311(16) -0.0234(14) -0.0075(14) 0.0107(14)
C13 0.023(2) 0.026(2) 0.032(2) -0.0153(19) -0.0087(19) 0.0014(18)
F1 0.0229(13) 0.0414(15) 0.0250(12) -0.0135(11) 0.0007(10) 0.0061(11)
F3 0.0403(16) 0.0277(13) 0.0338(14) -0.0037(11) -0.0118(12) 0.0133(12)
F2 0.0446(17) 0.0410(16) 0.0465(17) -0.0102(13) -0.0160(14) -0.0225(13)
Cl1 0.0321(6) 0.0422(7) 0.0267(6) -0.0013(5) -0.0054(5) 0.0053(5)
Cl2 0.0304(6) 0.0333(6) 0.0398(6) -0.0143(5) 0.0018(5) -0.0046(5)
C14 0.028(2) 0.037(3) 0.026(2) -0.014(2) -0.0064(19) 0.002(2)

loop_
_atom_type_symbol
_atom_type_description
_atom_type_scat_dispersion_real
_atom_type_scat_dispersion_imag
_atom_type_scat_source
C C 0.0033 0.0016 'International Tables Vol C Tables 4.2.6.8 and 6.1.1.4'
H H 0.0000 0.0000 'International Tables Vol C Tables 4.2.6.8 and 6.1.1.4'
Ag Ag -0.8971 1.1015 'International Tables Vol C Tables 4.2.6.8 and 6.1.1.4'
Cl Cl 0.1484 0.1585 'International Tables Vol C Tables 4.2.6.8 and 6.1.1.4'
F F 0.0171 0.0103 'International Tables Vol C Tables 4.2.6.8 and 6.1.1.4'
N N 0.0061 0.0033 'International Tables Vol C Tables 4.2.6.8 and 6.1.1.4'
O O 0.0106 0.0060 'International Tables Vol C Tables 4.2.6.8 and 6.1.1.4'
Pd Pd -0.9988 1.0072 'International Tables Vol C Tables 4.2.6.8 and 6.1.1.4'
S S 0.1246 0.1234 'International Tables Vol C Tables 4.2.6.8 and 6.1.1.4'

loop_
_geom_angle_atom_site_label_1
_geom_angle_atom_site_label_2
_geom_angle_atom_site_label_3
_geom_angle
_geom_angle_site_symmetry_1
_geom_angle_site_symmetry_3
N1 Ag1 N2 169.57(12) . .
O3 Pd1 O3 180.0 2_476 .
O3 Pd1 O4 86.05(10) 2_476 .
O3 Pd1 O4 93.95(10) . .
O3 Pd1 O4 93.95(10) 2_476 2_476
O3 Pd1 O4 86.05(10) . 2_476
O4 Pd1 O4 180.0 . 2_476
O2 Pd2 O2 179.998(2) 2_774 .
O2 Pd2 O1 86.15(10) 2_774 .
O2 Pd2 O1 93.85(10) . .
O2 Pd2 O1 93.85(10) 2_774 2_774
O2 Pd2 O1 86.15(10) . 2_774
O1 Pd2 O1 180.0 . 2_774
C2 O1 Pd2 125.3(2) . .
C4 O2 Pd2 125.0(2) . .
C8 O3 Pd1 124.6(2) . .
C10 O4 Pd1 125.7(2) . .
C6 N1 Ag1 167.8(3) . .
C12 N2 Ag1 169.0(3) . .
C2 C1 H1A 109.5 . .
C2 C1 H1B 109.5 . .
H1A C1 H1B 109.5 . .
C2 C1 H1C 109.5 . .
H1A C1 H1C 109.5 . .
H1B C1 H1C 109.5 . .
O1 C2 C3 124.1(3) . .
O1 C2 C1 115.7(3) . .
C3 C2 C1 120.2(3) . .
C4 C3 C2 126.8(3) . .
C4 C3 C6 116.5(3) . .
C2 C3 C6 116.7(3) . .
O2 C4 C3 124.7(3) . .
O2 C4 C5 115.9(3) . .
C3 C4 C5 119.4(3) . .
C4 C5 H5A 109.5 . .
C4 C5 H5B 109.5 . .
H5A C5 H5B 109.5 . .
C4 C5 H5C 109.5 . .
H5A C5 H5C 109.5 . .
H5B C5 H5C 109.5 . .
N1 C6 C3 179.6(5) . .
C8 C7 H7A 109.5 . .
C8 C7 H7B 109.5 . .
H7A C7 H7B 109.5 . .
C8 C7 H7C 109.5 . .
H7A C7 H7C 109.5 . .
H7B C7 H7C 109.5 . .
O3 C8 C9 125.1(3) . .
O3 C8 C7 115.3(3) . .
C9 C8 C7 119.5(3) . .
C8 C9 C10 127.2(3) . .
C8 C9 C12 116.6(3) . .
C10 C9 C12 116.2(3) . .
O4 C10 C9 123.3(3) . .
O4 C10 C11 116.5(3) . .
C9 C10 C11 120.2(3) . .
C10 C11 H11A 109.5 . .
C10 C11 H11B 109.5 . .
H11A C11 H11B 109.5 . .
C10 C11 H11C 109.5 . .
H11A C11 H11C 109.5 . .
H11B C11 H11C 109.5 . .
N2 C12 C9 178.5(4) . .
O7 S1 O6 115.41(17) . .
O7 S1 O5 115.75(16) . .
O6 S1 O5 113.23(16) . .
O7 S1 C13 103.40(18) . .
O6 S1 C13 103.63(17) . .
O5 S1 C13 103.19(17) . .
F2 C13 F3 108.8(3) . .
F2 C13 F1 107.1(3) . .
F3 C13 F1 106.9(3) . .
F2 C13 S1 111.2(3) . .
F3 C13 S1 111.2(3) . .
F1 C13 S1 111.4(3) . .
Cl1 C14 Cl2 111.9(2) . .
Cl1 C14 H14A 109.2 . .
Cl2 C14 H14A 109.2 . .
Cl1 C14 H14B 109.2 . .
Cl2 C14 H14B 109.2 . .
H14A C14 H14B 107.9 . .

loop_
_geom_bond_atom_site_label_1
_geom_bond_atom_site_label_2
_geom_bond_distance
_geom_bond_site_symmetry_2
Ag1 N1 2.109(3) .
Ag1 N2 2.114(3) .
Pd1 O3 1.975(2) 2_476
Pd1 O3 1.975(2) .
Pd1 O4 1.976(2) .
Pd1 O4 1.976(2) 2_476
Pd2 O2 1.976(2) 2_774
Pd2 O2 1.976(2) .
Pd2 O1 1.978(2) .
Pd2 O1 1.978(2) 2_774
O1 C2 1.266(4) .
O2 C4 1.267(4) .
O3 C8 1.263(4) .
O4 C10 1.269(4) .
N1 C6 1.139(4) .
N2 C12 1.139(4) .
C1 C2 1.496(5) .
C1 H1A 0.9800 .
C1 H1B 0.9800 .
C1 H1C 0.9800 .
C2 C3 1.426(5) .
C3 C4 1.414(5) .
C3 C6 1.434(5) .
C4 C5 1.497(5) .
C5 H5A 0.9800 .
C5 H5B 0.9800 .
C5 H5C 0.9800 .
C7 C8 1.498(5) .
C7 H7A 0.9800 .
C7 H7B 0.9800 .
C7 H7C 0.9800 .
C8 C9 1.415(5) .
C9 C10 1.426(5) .
C9 C12 1.430(5) .
C10 C11 1.491(5) .
C11 H11A 0.9800 .
C11 H11B 0.9800 .
C11 H11C 0.9800 .
S1 O7 1.432(3) .
S1 O6 1.450(3) .
S1 O5 1.457(3) .
S1 C13 1.821(4) .
C13 F2 1.323(4) .
C13 F3 1.324(4) .
C13 F1 1.337(4) .
Cl1 C14 1.752(4) .
Cl2 C14 1.755(4) .
C14 H14A 0.9900 .
C14 H14B 0.9900 .

loop_
_geom_torsion_atom_site_label_1
_geom_torsion_atom_site_label_2
_geom_torsion_atom_site_label_3
_geom_torsion_atom_site_label_4
_geom_torsion
_geom_torsion_site_symmetry_1
O2 Pd2 O1 C2 178.3(3) 2_774
O2 Pd2 O1 C2 -1.7(3) .
O1 Pd2 O2 C4 -0.2(3) .
O1 Pd2 O2 C4 179.8(3) 2_774
O4 Pd1 O3 C8 0.4(3) .
O4 Pd1 O3 C8 -179.6(3) 2_476
O3 Pd1 O4 C10 176.8(3) 2_476
O3 Pd1 O4 C10 -3.2(3) .
N2 Ag1 N1 C6 139.7(13) .
N1 Ag1 N2 C12 114.9(16) .
Pd2 O1 C2 C3 0.4(5) .
Pd2 O1 C2 C1 178.5(2) .
O1 C2 C3 C4 3.5(6) .
C1 C2 C3 C4 -174.5(3) .
O1 C2 C3 C6 -178.9(3) .
C1 C2 C3 C6 3.1(5) .
Pd2 O2 C4 C3 3.6(5) .
Pd2 O2 C4 C5 -174.7(2) .
C2 C3 C4 O2 -5.7(6) .
C6 C3 C4 O2 176.6(3) .
C2 C3 C4 C5 172.5(3) .
C6 C3 C4 C5 -5.1(5) .
Pd1 O3 C8 C9 0.8(5) .
Pd1 O3 C8 C7 178.7(2) .
O3 C8 C9 C10 0.1(6) .
C7 C8 C9 C10 -177.7(3) .
O3 C8 C9 C12 178.7(3) .
C7 C8 C9 C12 0.8(5) .
Pd1 O4 C10 C9 4.8(5) .
Pd1 O4 C10 C11 -174.7(2) .
C8 C9 C10 O4 -3.2(6) .
C12 C9 C10 O4 178.3(3) .
C8 C9 C10 C11 176.3(3) .
C12 C9 C10 C11 -2.3(5) .
O7 S1 C13 F2 -62.0(3) .
O6 S1 C13 F2 177.2(3) .
O5 S1 C13 F2 58.9(3) .
O7 S1 C13 F3 59.4(3) .
O6 S1 C13 F3 -61.3(3) .
O5 S1 C13 F3 -179.6(3) .
O7 S1 C13 F1 178.5(3) .
O6 S1 C13 F1 57.8(3) .
O5 S1 C13 F1 -60.5(3) .
